data_4029913
loop_
_publ_author_name
'Yao, Hongliang'
'Song, Liyan'
'Liu, Yuan'
'Tong, Rongbiao'

_publ_section_title
;
 Cascade Michael Addition/Cycloketalization of Cyclic 1,3-Dicarbonyl
 Compounds: Important Role of the Tethered Alcohol of \a,\b-Unsaturated
 Carbonyl Compounds on Reaction Rate and Regioselectivity.
;
_journal_issue 18
_journal_name_full 'The Journal of organic chemistry'
_journal_page_first 8774
_journal_page_last 8785
_journal_paper_doi 10.1021/jo501604e
_journal_volume 79
_journal_year 2014
_chemical_formula_moiety 'C15 H16 O5'
_chemical_formula_sum 'C15 H16 O5'
_chemical_formula_weight 276.28
_chemical_name_systematic
;
 ? 
;
_space_group_IT_number 14
_space_group_name_Hall '-P 2ybc'
_symmetry_cell_setting monoclinic
_symmetry_space_group_name_Hall '-P 2ybc'
_symmetry_space_group_name_H-M 'P 1 21/c 1'
_atom_sites_solution_hydrogens geom
_atom_sites_solution_primary direct
_atom_sites_solution_secondary difmap
_audit_creation_date 2014-03-04
_audit_creation_method
;
  Olex2 1.2-beta
  (compiled May  9 2012 12:37:22, GUI svn.r4230)
;
_cell_angle_alpha 90.00
_cell_angle_beta 91.720(2)
_cell_angle_gamma 90.00
_cell_formula_units_Z 4
_cell_length_a 12.2312(3)
_cell_length_b 10.0207(3)
_cell_length_c 10.3349(2)
_cell_measurement_reflns_used 5040
_cell_measurement_temperature 99.9(3)
_cell_measurement_theta_max 75.0900
_cell_measurement_theta_min 5.6850
_cell_volume 1266.13(5)
_computing_cell_refinement
;
CrysAlisPro, Agilent Technologies,
Version 1.171.36.32 (release 02-08-2013 CrysAlis171 .NET)
(compiled Aug  2 2013,16:46:58)
;
_computing_data_collection
;
CrysAlisPro, Agilent Technologies,
Version 1.171.36.32 (release 02-08-2013 CrysAlis171 .NET)
(compiled Aug  2 2013,16:46:58)
;
_computing_data_reduction
;
CrysAlisPro, Agilent Technologies,
Version 1.171.36.32 (release 02-08-2013 CrysAlis171 .NET)
(compiled Aug  2 2013,16:46:58)
;
_computing_molecular_graphics
;
O. V. Dolomanov, L. J. Bourhis, R. J. Gildea, J. A. K. Howard and H. Puschmann,
OLEX2: a complete structure solution, refinement and analysis program.
J. Appl. Cryst. (2009). 42, 339-341.
;
_computing_publication_material
;
O. V. Dolomanov, L. J. Bourhis, R. J. Gildea, J. A. K. Howard and H. Puschmann,
OLEX2: a complete structure solution, refinement and analysis program.
J. Appl. Cryst. (2009). 42, 339-341.
;
_computing_structure_refinement
;
XL, G.M. Sheldrick, Acta Cryst.
(2008). A64, 112-122
;
_computing_structure_solution
;
SHELXS, G.M. Sheldrick, Acta Cryst.
(2008). A64, 112-122
;
_diffrn_ambient_temperature 99.9(3)
_diffrn_detector_area_resol_mean 10.3587
_diffrn_measured_fraction_theta_full 0.9984
_diffrn_measured_fraction_theta_max 0.9784
_diffrn_measurement_details
;
  1 omega  119.00  153.00   1.0000    1.5000
omega____ theta____ kappa____ phi______ frames
    -      110.5703   45.0000   90.0000 34

  2 omega  -74.00   37.00   1.0000    1.0000
omega____ theta____ kappa____ phi______ frames
    -      -40.8203   77.0000  120.0000 111

  3 omega  -97.00  -66.00   1.0000    1.0000
omega____ theta____ kappa____ phi______ frames
    -      -40.8203 -137.0000   68.0000 31

  4 omega -113.00  -23.00   1.0000    1.0000
omega____ theta____ kappa____ phi______ frames
    -      -40.8203  -37.0000 -120.0000 90

  5 omega  -95.00   -7.00   1.0000    1.0000
omega____ theta____ kappa____ phi______ frames
    -      -40.8203  -77.0000    0.0000 88

  6 omega  -48.00  -18.00   1.0000    1.0000
omega____ theta____ kappa____ phi______ frames
    -      -40.8203  -37.0000    0.0000 30

  7 omega  -46.00  -21.00   1.0000    1.0000
omega____ theta____ kappa____ phi______ frames
    -      -40.8203  -77.0000  -90.0000 25

  8 omega -115.00  -69.00   1.0000    1.0000
omega____ theta____ kappa____ phi______ frames
    -      -40.8203 -131.0000 -114.0000 46

  9 omega  -75.00  -49.00   1.0000    1.0000
omega____ theta____ kappa____ phi______ frames
    -      -40.8203  -57.0000    0.0000 26

 10 omega   47.00   78.00   1.0000    1.0000
omega____ theta____ kappa____ phi______ frames
    -       40.8203 -137.0000   68.0000 31

 11 omega   54.00   79.00   1.0000    1.0000
omega____ theta____ kappa____ phi______ frames
    -       40.8203   37.0000    0.0000 25

 12 omega   84.00  116.00   1.0000    1.5000
omega____ theta____ kappa____ phi______ frames
    -      110.5703   45.0000   90.0000 32

 13 omega   78.00  103.00   1.0000    1.5000
omega____ theta____ kappa____ phi______ frames
    -      110.5703   77.0000   30.0000 25

 14 omega   44.00   97.00   1.0000    1.5000
omega____ theta____ kappa____ phi______ frames
    -      110.5703  -45.0000    0.0000 53

 15 omega   57.00  101.00   1.0000    1.5000
omega____ theta____ kappa____ phi______ frames
    -      110.5703  -94.0000    0.0000 44

 16 omega  100.00  158.00   1.0000    1.5000
omega____ theta____ kappa____ phi______ frames
    -      110.5703  111.0000  150.0000 58

 17 omega   82.00  177.00   1.0000    1.5000
omega____ theta____ kappa____ phi______ frames
    -      110.5703   54.0000   21.9154 95

 18 omega   80.00  106.00   1.0000    1.5000
omega____ theta____ kappa____ phi______ frames
    -      110.5703   61.0000   30.0000 26

 19 omega   81.00  106.00   1.0000    1.5000
omega____ theta____ kappa____ phi______ frames
    -      110.5703   61.0000   60.0000 25

 20 omega   77.00  176.00   1.0000    1.5000
omega____ theta____ kappa____ phi______ frames
    -      110.5703   77.0000  -60.0000 99

 21 omega  132.00  161.00   1.0000    1.5000
omega____ theta____ kappa____ phi______ frames
    -      110.5703   61.0000  -30.0000 29

 22 omega   77.00  103.00   1.0000    1.5000
omega____ theta____ kappa____ phi______ frames
    -      110.5703   77.0000  -30.0000 26

 23 omega  153.00  178.00   1.0000    1.5000
omega____ theta____ kappa____ phi______ frames
    -      110.5703   61.0000    0.0000 25

 24 omega   81.00  106.00   1.0000    1.5000
omega____ theta____ kappa____ phi______ frames
    -      110.5703   61.0000  -60.0000 25

 25 omega   61.00  149.00   1.0000    1.5000
omega____ theta____ kappa____ phi______ frames
    -      110.5703  178.0000 -150.0000 88

 26 omega   77.00  103.00   1.0000    1.5000
omega____ theta____ kappa____ phi______ frames
    -      110.5703   77.0000    0.0000 26

 27 omega   84.00  110.00   1.0000    1.5000
omega____ theta____ kappa____ phi______ frames
    -      110.5703   45.0000   60.0000 26

 28 omega   89.00  115.00   1.0000    1.5000
omega____ theta____ kappa____ phi______ frames
    -      110.5703   45.0000  -60.0000 26

 29 omega   84.00  109.00   1.0000    1.5000
omega____ theta____ kappa____ phi______ frames
    -      110.5703   45.0000    0.0000 25

 30 omega   44.00   69.00   1.0000    1.5000
omega____ theta____ kappa____ phi______ frames
    -      110.5703  -30.0000  -90.0000 25
;
_diffrn_measurement_device 'kappa diffractometer'
_diffrn_measurement_device_type 'SuperNova, Dual, Cu at zero, Atlas'
_diffrn_measurement_method '\w scans'
_diffrn_orient_matrix_UB_11 -0.0233206000
_diffrn_orient_matrix_UB_12 0.0387987000
_diffrn_orient_matrix_UB_13 0.1407449000
_diffrn_orient_matrix_UB_21 0.1237912000
_diffrn_orient_matrix_UB_22 0.0043210000
_diffrn_orient_matrix_UB_23 0.0317829000
_diffrn_orient_matrix_UB_31 0.0024740000
_diffrn_orient_matrix_UB_32 0.1487089000
_diffrn_orient_matrix_UB_33 -0.0377328000
_diffrn_radiation_monochromator mirror
_diffrn_radiation_probe x-ray
_diffrn_radiation_type CuK\a
_diffrn_radiation_wavelength 1.5418
_diffrn_reflns_av_R_equivalents 0.0201
_diffrn_reflns_av_unetI/netI 0.0151
_diffrn_reflns_limit_h_max 14
_diffrn_reflns_limit_h_min -14
_diffrn_reflns_limit_k_max 12
_diffrn_reflns_limit_k_min -11
_diffrn_reflns_limit_l_max 12
_diffrn_reflns_limit_l_min -12
_diffrn_reflns_number 8574
_diffrn_reflns_theta_full 66.50
_diffrn_reflns_theta_max 67.99
_diffrn_reflns_theta_min 5.71
_diffrn_source 'sealed X-ray tube'
_diffrn_source_current 0.80
_diffrn_source_power 0.040
_diffrn_source_target Cu
_diffrn_source_voltage 50
_exptl_absorpt_coefficient_mu 0.910
_exptl_absorpt_correction_T_max 1.00000
_exptl_absorpt_correction_T_min 0.87162
_exptl_absorpt_correction_type multi-scan
_exptl_absorpt_process_details
;
CrysAlisPro, Agilent Technologies,
Version 1.171.36.32 (release 02-08-2013 CrysAlis171 .NET)
(compiled Aug  2 2013,16:46:58)
Empirical absorption correction using spherical harmonics,
 implemented in SCALE3 ABSPACK scaling algorithm.
;
_exptl_crystal_colour colorless
_exptl_crystal_density_diffrn 1.449
_exptl_crystal_density_method 'not measured'
_exptl_crystal_description block
_exptl_crystal_F_000 584
_exptl_crystal_size_max 0.25
_exptl_crystal_size_mid 0.20
_exptl_crystal_size_min 0.15
_refine_diff_density_max 0.222
_refine_diff_density_min -0.188
_refine_diff_density_rms 0.040
_refine_ls_extinction_method none
_refine_ls_goodness_of_fit_ref 1.004
_refine_ls_hydrogen_treatment constr
_refine_ls_matrix_type full
_refine_ls_number_parameters 182
_refine_ls_number_reflns 2251
_refine_ls_number_restraints 0
_refine_ls_restrained_S_all 1.004
_refine_ls_R_factor_all 0.0362
_refine_ls_R_factor_gt 0.0324
_refine_ls_shift/su_max 0.000
_refine_ls_shift/su_mean 0.000
_refine_ls_structure_factor_coef Fsqd
_refine_ls_weighting_details 'calc w=1/[\s^2^(Fo^2^)+(0.0471P)^2^+0.3945P] where P=(Fo^2^+2Fc^2^)/3'
_refine_ls_weighting_scheme calc
_refine_ls_wR_factor_gt 0.0812
_refine_ls_wR_factor_ref 0.0836
_reflns_number_gt 2043
_reflns_number_total 2251
_reflns_threshold_expression >2sigma(I)
_cod_data_source_file jo501604e_si_007.cif
_cod_data_source_block liang3cult
_cod_depositor_comments
;
The following automatic conversions were performed:

'_symmetry_cell_setting' value 'Monoclinic' changed to 'monoclinic'
according to
/home/saulius/struct/COD-crude-data--automatic-downloads/rss-feeds/ACS/lib/dictionaries/cif_core.dic
dictionary named 'cif_core.dic' version 2.4.2 from 2011-04-26.

Automatic conversion script
Id: cif_fix_values 2281 2013-09-26 08:29:07Z andrius 

 Adding full bibliography for 4029910--4029917.cif.
;
_cod_original_sg_symbol_H-M P2(1)/c
_cod_database_code 4029913
_reflns_odcompleteness_completeness 99.84
_reflns_odcompleteness_iscentric 1
_reflns_odcompleteness_theta 68.13

loop_
_space_group_symop_id
_space_group_symop_operation_xyz
1 'x, y, z'
2 '-x, y+1/2, -z+1/2'
3 '-x, -y, -z'
4 'x, -y-1/2, z-1/2'

loop_
_atom_site_label
_atom_site_type_symbol
_atom_site_fract_x
_atom_site_fract_y
_atom_site_fract_z
_atom_site_U_iso_or_equiv
_atom_site_adp_type
_atom_site_occupancy
_atom_site_symmetry_multiplicity
_atom_site_calc_flag
_atom_site_refinement_flags
O1 O 0.15469(6) 0.09837(8) 0.53827(8) 0.0202(2) Uani 1 1 d .
O2 O 0.33938(7) 0.09202(8) 0.49279(8) 0.0217(2) Uani 1 1 d .
O3 O 0.46640(7) 0.14802(9) 0.77170(8) 0.0254(2) Uani 1 1 d .
O9 O 0.04590(7) 0.43791(8) 0.35545(8) 0.0198(2) Uani 1 1 d .
O10 O 0.15750(7) 0.56716(8) 0.47290(8) 0.0227(2) Uani 1 1 d .
C1 C 0.26566(9) 0.09402(12) 0.59434(11) 0.0182(3) Uani 1 1 d .
C2 C 0.28876(9) 0.21608(11) 0.67970(11) 0.0179(3) Uani 1 1 d .
H2 H 0.2493 0.2066 0.7625 0.021 Uiso 1 1 calc R
C3 C 0.41232(9) 0.22797(12) 0.70967(11) 0.0197(3) Uani 1 1 d .
C4 C 0.45522(10) 0.35503(12) 0.65255(13) 0.0253(3) Uani 1 1 d .
H4A H 0.5226 0.3374 0.6046 0.030 Uiso 1 1 calc R
H4B H 0.4722 0.4210 0.7216 0.030 Uiso 1 1 calc R
C5 C 0.36490(10) 0.40709(13) 0.56123(12) 0.0246(3) Uani 1 1 d .
H5A H 0.3755 0.3752 0.4718 0.029 Uiso 1 1 calc R
H5B H 0.3636 0.5059 0.5610 0.029 Uiso 1 1 calc R
C6 C 0.25768(9) 0.35013(11) 0.61559(11) 0.0187(3) Uani 1 1 d .
H6 H 0.2322 0.4121 0.6843 0.022 Uiso 1 1 calc R
C7 C 0.16756(9) 0.33534(11) 0.51521(11) 0.0180(3) Uani 1 1 d .
C8 C 0.12261(9) 0.21544(11) 0.48217(11) 0.0182(2) Uani 1 1 d .
C9 C 0.12708(9) 0.45381(12) 0.45204(11) 0.0185(2) Uani 1 1 d .
C10 C 0.00146(10) 0.31574(12) 0.32534(11) 0.0195(3) Uani 1 1 d .
C11 C 0.03729(9) 0.20471(12) 0.38563(11) 0.0197(3) Uani 1 1 d .
H11 H 0.0063 0.1203 0.3643 0.024 Uiso 1 1 calc R
C12 C -0.08700(10) 0.32600(12) 0.22455(12) 0.0235(3) Uani 1 1 d .
H12A H -0.1532 0.3612 0.2632 0.035 Uiso 1 1 calc R
H12B H -0.1022 0.2374 0.1881 0.035 Uiso 1 1 calc R
H12C H -0.0640 0.3861 0.1557 0.035 Uiso 1 1 calc R
C13 C 0.27485(10) -0.04051(12) 0.66139(12) 0.0215(3) Uani 1 1 d .
H13A H 0.2047 -0.0662 0.6997 0.026 Uiso 1 1 calc R
H13B H 0.3329 -0.0394 0.7303 0.026 Uiso 1 1 calc R
C14 C 0.30409(13) -0.13514(13) 0.55222(14) 0.0355(3) Uani 1 1 d .
H14A H 0.3579 -0.2027 0.5829 0.043 Uiso 1 1 calc R
H14B H 0.2382 -0.1814 0.5170 0.043 Uiso 1 1 calc R
C15 C 0.35289(11) -0.04501(13) 0.45054(13) 0.0285(3) Uani 1 1 d .
H15A H 0.4315 -0.0655 0.4414 0.034 Uiso 1 1 calc R
H15B H 0.3149 -0.0589 0.3657 0.034 Uiso 1 1 calc R

loop_
_atom_site_aniso_label
_atom_site_aniso_U_11
_atom_site_aniso_U_22
_atom_site_aniso_U_33
_atom_site_aniso_U_23
_atom_site_aniso_U_13
_atom_site_aniso_U_12
O1 0.0188(4) 0.0122(4) 0.0293(4) 0.0028(3) -0.0038(3) -0.0004(3)
O2 0.0235(4) 0.0175(4) 0.0244(4) -0.0028(3) 0.0042(3) 0.0004(3)
O3 0.0229(4) 0.0220(5) 0.0309(5) 0.0006(4) -0.0035(4) 0.0033(3)
O9 0.0230(4) 0.0134(4) 0.0226(4) 0.0004(3) -0.0035(3) -0.0005(3)
O10 0.0291(5) 0.0119(4) 0.0268(4) -0.0002(3) -0.0029(3) -0.0010(3)
C1 0.0159(5) 0.0157(6) 0.0228(6) 0.0014(4) -0.0013(4) 0.0005(4)
C2 0.0188(6) 0.0154(6) 0.0195(5) 0.0001(4) 0.0020(4) 0.0003(4)
C3 0.0203(6) 0.0179(6) 0.0208(6) -0.0047(4) 0.0008(4) 0.0008(5)
C4 0.0212(6) 0.0208(6) 0.0340(7) 0.0004(5) -0.0001(5) -0.0037(5)
C5 0.0245(6) 0.0212(6) 0.0279(6) 0.0036(5) -0.0012(5) -0.0063(5)
C6 0.0213(6) 0.0132(6) 0.0216(6) -0.0006(4) -0.0011(5) -0.0001(4)
C7 0.0195(6) 0.0149(6) 0.0195(5) -0.0006(4) 0.0011(4) 0.0006(4)
C8 0.0181(5) 0.0140(6) 0.0226(6) 0.0011(4) 0.0017(4) 0.0021(4)
C9 0.0196(6) 0.0172(6) 0.0188(5) -0.0014(4) 0.0001(4) 0.0006(5)
C10 0.0205(6) 0.0159(6) 0.0222(6) -0.0031(4) 0.0012(5) -0.0003(4)
C11 0.0199(6) 0.0133(6) 0.0258(6) -0.0025(4) -0.0010(5) -0.0010(4)
C12 0.0255(6) 0.0173(6) 0.0273(6) 0.0001(5) -0.0055(5) 0.0003(5)
C13 0.0214(6) 0.0145(6) 0.0286(6) 0.0026(5) -0.0027(5) 0.0002(5)
C14 0.0554(9) 0.0165(7) 0.0342(8) -0.0028(5) -0.0019(7) 0.0056(6)
C15 0.0304(7) 0.0199(7) 0.0355(7) -0.0099(5) 0.0031(5) 0.0002(5)

loop_
_atom_type_symbol
_atom_type_description
_atom_type_scat_dispersion_real
_atom_type_scat_dispersion_imag
_atom_type_scat_source
C C 0.0181 0.0091 'International Tables Vol C Tables 4.2.6.8 and 6.1.1.4'
H H 0.0000 0.0000 'International Tables Vol C Tables 4.2.6.8 and 6.1.1.4'
O O 0.0492 0.0322 'International Tables Vol C Tables 4.2.6.8 and 6.1.1.4'

loop_
_geom_angle_atom_site_label_1
_geom_angle_atom_site_label_2
_geom_angle_atom_site_label_3
_geom_angle
C8 O1 C1 116.58(9)
C1 O2 C15 108.65(9)
C10 O9 C9 122.19(9)
O1 C1 C2 111.00(9)
O1 C1 C13 105.24(9)
O2 C1 O1 108.29(9)
O2 C1 C2 109.32(9)
O2 C1 C13 106.74(9)
C13 C1 C2 115.91(10)
C1 C2 C3 109.97(9)
C1 C2 C6 114.23(9)
C3 C2 C6 104.32(9)
O3 C3 C2 124.99(11)
O3 C3 C4 125.21(11)
C4 C3 C2 109.79(10)
C3 C4 C5 106.14(10)
C4 C5 C6 104.77(10)
C2 C6 C5 106.04(9)
C7 C6 C2 112.24(9)
C7 C6 C5 113.47(10)
C8 C7 C6 122.99(10)
C8 C7 C9 119.00(11)
C9 C7 C6 118.00(10)
O1 C8 C11 115.38(10)
C7 C8 O1 123.03(11)
C7 C8 C11 121.59(11)
O9 C9 C7 117.32(10)
O10 C9 O9 116.23(10)
O10 C9 C7 126.44(11)
O9 C10 C12 111.93(10)
C11 C10 O9 120.85(11)
C11 C10 C12 127.21(11)
C10 C11 C8 118.96(11)
C1 C13 C14 103.31(10)
C15 C14 C13 104.34(11)
O2 C15 C14 107.65(10)

loop_
_geom_bond_atom_site_label_1
_geom_bond_atom_site_label_2
_geom_bond_distance
O1 C1 1.4604(14)
O1 C8 1.3611(14)
O2 C1 1.4042(14)
O2 C15 1.4518(15)
O3 C3 1.2103(14)
O9 C9 1.3958(14)
O9 C10 1.3714(14)
O10 C9 1.2125(14)
C1 C2 1.5294(16)
C1 C13 1.5184(16)
C2 C3 1.5382(16)
C2 C6 1.5404(15)
C3 C4 1.5045(17)
C4 C5 1.5233(17)
C5 C6 1.5510(16)
C6 C7 1.4982(16)
C7 C8 1.3605(16)
C7 C9 1.4357(16)
C8 C11 1.4261(17)
C10 C11 1.3423(17)
C10 C12 1.4827(16)
C13 C14 1.5245(18)
C14 C15 1.521(2)

loop_
_geom_torsion_atom_site_label_1
_geom_torsion_atom_site_label_2
_geom_torsion_atom_site_label_3
_geom_torsion_atom_site_label_4
_geom_torsion
O1 C1 C2 C3 -165.91(9)
O1 C1 C2 C6 -49.03(13)
O1 C1 C13 C14 83.91(11)
O1 C8 C11 C10 -179.69(10)
O2 C1 C2 C3 -46.51(12)
O2 C1 C2 C6 70.37(12)
O2 C1 C13 C14 -31.03(12)
O3 C3 C4 C5 168.53(12)
O9 C10 C11 C8 0.08(18)
C1 O1 C8 C7 -24.78(16)
C1 O1 C8 C11 155.54(10)
C1 O2 C15 C14 -13.24(13)
C1 C2 C3 O3 -64.53(15)
C1 C2 C3 C4 116.56(11)
C1 C2 C6 C5 -97.58(11)
C1 C2 C6 C7 26.84(14)
C1 C13 C14 C15 21.99(13)
C2 C1 C13 C14 -153.05(11)
C2 C3 C4 C5 -12.57(13)
C2 C6 C7 C8 -2.55(16)
C2 C6 C7 C9 177.17(10)
C3 C2 C6 C5 22.51(12)
C3 C2 C6 C7 146.93(10)
C3 C4 C5 C6 26.25(13)
C4 C5 C6 C2 -30.52(12)
C4 C5 C6 C7 -154.17(10)
C5 C6 C7 C8 117.64(12)
C5 C6 C7 C9 -62.64(14)
C6 C2 C3 O3 172.56(11)
C6 C2 C3 C4 -6.35(13)
C6 C7 C8 O1 0.71(18)
C6 C7 C8 C11 -179.64(11)
C6 C7 C9 O9 177.73(9)
C6 C7 C9 O10 -1.18(19)
C7 C8 C11 C10 0.63(18)
C8 O1 C1 O2 -71.95(12)
C8 O1 C1 C2 48.06(13)
C8 O1 C1 C13 174.20(9)
C8 C7 C9 O9 -2.54(17)
C8 C7 C9 O10 178.55(11)
C9 O9 C10 C11 -2.15(17)
C9 O9 C10 C12 177.00(10)
C9 C7 C8 O1 -179.01(10)
C9 C7 C8 C11 0.64(18)
C10 O9 C9 O10 -177.64(10)
C10 O9 C9 C7 3.34(16)
C12 C10 C11 C8 -178.93(11)
C13 C1 C2 C3 74.13(12)
C13 C1 C2 C6 -168.99(10)
C13 C14 C15 O2 -6.53(14)
C15 O2 C1 O1 -84.99(11)
C15 O2 C1 C2 153.96(9)
C15 O2 C1 C13 27.87(12)
